data_7002927
loop_
_publ_author_name
'Uhl, Werner'
'Claesener, Michael'
'Hepp, Alexander'
'Jasper, Beate'
'Vinogradov, Andrej'
'van W\"ullen, Leo'
'K\"oster, Thomas K.-J.'

_publ_section_title
;
 The influence of halogen substituents on the course of hydrogallation
 and hydroalumination reactions
;
_journal_issue 47
_journal_name_full 'Dalton Transactions'
_journal_page_first 10550
_journal_page_last 10562
_journal_paper_doi 10.1039/b913568e
_journal_year 2009
_chemical_formula_sum 'C34 H58 Al2 Br2'
_chemical_formula_weight 680.58
_chemical_name_systematic
;
?
;
_space_group_IT_number 2
_symmetry_cell_setting triclinic
_symmetry_space_group_name_Hall '-P 1'
_symmetry_space_group_name_H-M 'P -1'
_atom_sites_solution_hydrogens geom
_atom_sites_solution_primary direct
_atom_sites_solution_secondary difmap
_audit_creation_method SHELXL-97
_cell_angle_alpha 69.663(2)
_cell_angle_beta 79.779(2)
_cell_angle_gamma 80.439(2)
_cell_formula_units_Z 1
_cell_length_a 6.3385(8)
_cell_length_b 10.5518(14)
_cell_length_c 15.182(2)
_cell_measurement_reflns_used 4732
_cell_measurement_temperature 153(2)
_cell_measurement_theta_max 29.975
_cell_measurement_theta_min 2.886
_cell_volume 931.0(2)
_computing_cell_refinement 'Bruker SAINT'
_computing_data_collection 'Bruker SMART'
_computing_data_reduction 'Bruker SHELXTL'
_computing_molecular_graphics 'Bruker SHELXTL'
_computing_publication_material 'Bruker SHELXTL'
_computing_structure_refinement 'SHELXL-97 (Sheldrick, 1997)'
_computing_structure_solution 'SHELXS-97 (Sheldrick, 1990)'
_diffrn_ambient_temperature 153(2)
_diffrn_measured_fraction_theta_full 0.987
_diffrn_measured_fraction_theta_max 0.987
_diffrn_measurement_device_type 'CCD area detector'
_diffrn_measurement_method 'omega scans'
_diffrn_radiation_monochromator graphite
_diffrn_radiation_source 'rotating anode'
_diffrn_radiation_type MoK\a
_diffrn_radiation_wavelength 0.71073
_diffrn_reflns_av_R_equivalents 0.0405
_diffrn_reflns_av_sigmaI/netI 0.0609
_diffrn_reflns_limit_h_max 8
_diffrn_reflns_limit_h_min -8
_diffrn_reflns_limit_k_max 14
_diffrn_reflns_limit_k_min -14
_diffrn_reflns_limit_l_max 20
_diffrn_reflns_limit_l_min -21
_diffrn_reflns_number 10777
_diffrn_reflns_theta_full 30.02
_diffrn_reflns_theta_max 30.02
_diffrn_reflns_theta_min 1.44
_exptl_absorpt_coefficient_mu 2.243
_exptl_absorpt_correction_T_max 0.9357
_exptl_absorpt_correction_T_min 0.7591
_exptl_absorpt_correction_type empirical
_exptl_absorpt_process_details SADABS
_exptl_crystal_colour colourless
_exptl_crystal_density_diffrn 1.214
_exptl_crystal_density_method 'not measured'
_exptl_crystal_description plate
_exptl_crystal_F_000 358
_exptl_crystal_size_max 0.13
_exptl_crystal_size_mid 0.08
_exptl_crystal_size_min 0.03
_refine_diff_density_max 0.791
_refine_diff_density_min -0.372
_refine_diff_density_rms 0.098
_refine_ls_extinction_method none
_refine_ls_goodness_of_fit_ref 1.045
_refine_ls_hydrogen_treatment constr
_refine_ls_matrix_type full
_refine_ls_number_parameters 181
_refine_ls_number_reflns 5362
_refine_ls_number_restraints 0
_refine_ls_restrained_S_all 1.045
_refine_ls_R_factor_all 0.0608
_refine_ls_R_factor_gt 0.0448
_refine_ls_shift/su_max 0.002
_refine_ls_shift/su_mean 0.000
_refine_ls_structure_factor_coef Fsqd
_refine_ls_weighting_details 'calc w=1/[\s^2^(Fo^2^)+(0.0389P)^2^+0.3759P] where P=(Fo^2^+2Fc^2^)/3'
_refine_ls_weighting_scheme calc
_refine_ls_wR_factor_gt 0.0888
_refine_ls_wR_factor_ref 0.0954
_reflns_number_gt 4402
_reflns_number_total 5362
_reflns_threshold_expression >2sigma(I)
_cod_data_source_file b913568e.txt
_cod_data_source_block sad9
_cod_original_sg_symbol_H-M P-1
_cod_database_code 7002927

loop_
_symmetry_equiv_pos_as_xyz
'x, y, z'
'-x, -y, -z'

loop_
_atom_site_label
_atom_site_type_symbol
_atom_site_fract_x
_atom_site_fract_y
_atom_site_fract_z
_atom_site_U_iso_or_equiv
_atom_site_adp_type
_atom_site_occupancy
_atom_site_symmetry_multiplicity
_atom_site_calc_flag
_atom_site_refinement_flags
_atom_site_disorder_assembly
_atom_site_disorder_group
Br1 Br -0.38826(4) -0.05817(3) 0.675874(17) 0.01971(8) Uani 1 1 d . . .
Al1 Al -0.07872(11) -0.10119(7) 0.78799(5) 0.01653(15) Uani 1 1 d . . .
CT1 C -0.1887(4) -0.2361(3) 0.90941(17) 0.0235(5) Uani 1 1 d . . .
CT11 C -0.0017(5) -0.2972(3) 0.9696(2) 0.0327(7) Uani 1 1 d . . .
HT1A H -0.0532 -0.3615 1.0288 0.039 Uiso 1 1 calc R . .
HT1B H 0.0534 -0.2258 0.9812 0.039 Uiso 1 1 calc R . .
HT1C H 0.1111 -0.3423 0.9362 0.039 Uiso 1 1 calc R . .
CT12 C -0.2765(5) -0.3513(3) 0.8929(2) 0.0325(7) Uani 1 1 d . . .
HT1D H -0.1651 -0.3955 0.8583 0.039 Uiso 1 1 calc R . .
HT1E H -0.3963 -0.3148 0.8573 0.039 Uiso 1 1 calc R . .
HT1F H -0.3232 -0.4160 0.9529 0.039 Uiso 1 1 calc R . .
CT13 C -0.3680(5) -0.1711(3) 0.9677(2) 0.0367(7) Uani 1 1 d . . .
HT1G H -0.4860 -0.1299 0.9316 0.044 Uiso 1 1 calc R . .
HT1H H -0.3129 -0.1030 0.9831 0.044 Uiso 1 1 calc R . .
HT1I H -0.4174 -0.2398 1.0251 0.044 Uiso 1 1 calc R . .
CT2 C -0.0474(4) 0.0887(3) 0.77600(19) 0.0220(5) Uani 1 1 d . . .
CT21 C 0.0343(5) 0.1730(3) 0.6750(2) 0.0307(6) Uani 1 1 d . . .
HT2A H 0.0586 0.2609 0.6740 0.037 Uiso 1 1 calc R . .
HT2B H -0.0714 0.1835 0.6341 0.037 Uiso 1 1 calc R . .
HT2C H 0.1669 0.1275 0.6535 0.037 Uiso 1 1 calc R . .
CT22 C 0.1223(5) 0.0796(3) 0.8394(2) 0.0333(7) Uani 1 1 d . . .
HT2D H 0.1435 0.1695 0.8353 0.040 Uiso 1 1 calc R . .
HT2E H 0.2561 0.0344 0.8186 0.040 Uiso 1 1 calc R . .
HT2F H 0.0734 0.0291 0.9038 0.040 Uiso 1 1 calc R . .
CT23 C -0.2556(5) 0.1653(3) 0.8091(3) 0.0477(9) Uani 1 1 d . . .
HT2G H -0.3049 0.1165 0.8738 0.057 Uiso 1 1 calc R . .
HT2H H -0.3640 0.1728 0.7701 0.057 Uiso 1 1 calc R . .
HT2I H -0.2286 0.2545 0.8041 0.057 Uiso 1 1 calc R . .
C1 C 0.0891(3) -0.1755(2) 0.68912(16) 0.0145(4) Uani 1 1 d . . .
C2 C 0.2100(4) -0.2964(2) 0.71379(17) 0.0175(5) Uani 1 1 d . . .
H2 H 0.2365 -0.3267 0.7786 0.021 Uiso 1 1 calc R . .
C3 C 0.3155(4) -0.3973(3) 0.66224(18) 0.0218(5) Uani 1 1 d . . .
C31 C 0.2144(5) -0.3848(3) 0.5755(2) 0.0297(6) Uani 1 1 d . . .
H31A H 0.2534 -0.3043 0.5249 0.036 Uiso 1 1 calc R . .
H31B H 0.0602 -0.3789 0.5907 0.036 Uiso 1 1 calc R . .
H31C H 0.2656 -0.4631 0.5562 0.036 Uiso 1 1 calc R . .
C32 C 0.5584(4) -0.3858(3) 0.6360(2) 0.0322(7) Uani 1 1 d . . .
H32A H 0.6266 -0.4584 0.6128 0.039 Uiso 1 1 calc R . .
H32B H 0.6194 -0.3917 0.6910 0.039 Uiso 1 1 calc R . .
H32C H 0.5810 -0.3000 0.5877 0.039 Uiso 1 1 calc R . .
C33 C 0.2851(5) -0.5394(3) 0.7351(2) 0.0356(7) Uani 1 1 d . . .
H33A H 0.1339 -0.5474 0.7544 0.043 Uiso 1 1 calc R . .
H33B H 0.3540 -0.5515 0.7894 0.043 Uiso 1 1 calc R . .
H33C H 0.3485 -0.6077 0.7070 0.043 Uiso 1 1 calc R . .
C11 C 0.0464(4) -0.0923(2) 0.59174(16) 0.0147(4) Uani 1 1 d . . .
C12 C -0.1589(4) -0.0282(2) 0.57251(16) 0.0150(4) Uani 1 1 d . . .
C13 C 0.2094(4) -0.0581(2) 0.51463(16) 0.0158(4) Uani 1 1 d . . .
H13 H 0.3564 -0.0949 0.5226 0.019 Uiso 1 1 calc R . .

loop_
_atom_site_aniso_label
_atom_site_aniso_U_11
_atom_site_aniso_U_22
_atom_site_aniso_U_33
_atom_site_aniso_U_23
_atom_site_aniso_U_13
_atom_site_aniso_U_12
Br1 0.01306(11) 0.02891(14) 0.01478(12) -0.00513(9) 0.00001(8) -0.00225(8)
Al1 0.0173(3) 0.0173(4) 0.0146(3) -0.0062(3) -0.0024(3) 0.0012(3)
CT1 0.0236(12) 0.0283(14) 0.0142(11) -0.0056(10) -0.0011(10) 0.0048(10)
CT11 0.0366(16) 0.0334(16) 0.0224(14) -0.0045(12) -0.0094(12) 0.0073(12)
CT12 0.0355(16) 0.0284(15) 0.0246(14) 0.0028(12) -0.0008(12) -0.0073(12)
CT13 0.0363(16) 0.0399(17) 0.0226(14) -0.0053(13) 0.0030(12) 0.0085(13)
CT2 0.0209(12) 0.0217(13) 0.0266(13) -0.0128(11) -0.0040(10) 0.0004(10)
CT21 0.0448(17) 0.0202(13) 0.0289(15) -0.0052(11) -0.0131(13) -0.0057(12)
CT22 0.0445(17) 0.0369(17) 0.0226(14) -0.0091(12) -0.0077(12) -0.0140(14)
CT23 0.0328(16) 0.0264(16) 0.083(3) -0.0266(18) 0.0082(17) 0.0015(13)
C1 0.0120(10) 0.0165(11) 0.0153(11) -0.0056(9) -0.0017(8) -0.0018(8)
C2 0.0162(11) 0.0204(12) 0.0147(11) -0.0047(9) -0.0019(9) -0.0009(9)
C3 0.0230(12) 0.0190(12) 0.0224(12) -0.0073(10) -0.0049(10) 0.0030(9)
C31 0.0346(15) 0.0273(14) 0.0345(16) -0.0203(12) -0.0106(12) 0.0053(12)
C32 0.0230(13) 0.0352(16) 0.0426(17) -0.0223(14) -0.0046(12) 0.0061(12)
C33 0.0490(19) 0.0171(13) 0.0364(17) -0.0074(12) -0.0039(14) 0.0032(12)
C11 0.0153(10) 0.0145(11) 0.0152(11) -0.0063(9) -0.0031(8) 0.0006(8)
C12 0.0131(10) 0.0172(11) 0.0145(11) -0.0061(9) 0.0006(8) -0.0018(8)
C13 0.0142(10) 0.0168(11) 0.0181(11) -0.0075(9) -0.0024(9) -0.0016(8)

loop_
_atom_type_symbol
_atom_type_description
_atom_type_scat_dispersion_real
_atom_type_scat_dispersion_imag
_atom_type_scat_source
C C 0.0033 0.0016 'International Tables Vol C Tables 4.2.6.8 and 6.1.1.4'
H H 0.0000 0.0000 'International Tables Vol C Tables 4.2.6.8 and 6.1.1.4'
Al Al 0.0645 0.0514 'International Tables Vol C Tables 4.2.6.8 and 6.1.1.4'
Br Br -0.2901 2.4595 'International Tables Vol C Tables 4.2.6.8 and 6.1.1.4'

loop_
_geom_angle_atom_site_label_1
_geom_angle_atom_site_label_2
_geom_angle_atom_site_label_3
_geom_angle
_geom_angle_site_symmetry_1
_geom_angle_site_symmetry_3
_geom_angle_publ_flag
C12 Br1 Al1 86.03(7) . . ?
CT2 Al1 CT1 122.80(11) . . ?
CT2 Al1 C1 117.68(11) . . ?
CT1 Al1 C1 116.67(11) . . ?
CT2 Al1 Br1 100.93(8) . . ?
CT1 Al1 Br1 104.02(8) . . ?
C1 Al1 Br1 80.65(7) . . ?
CT12 CT1 CT13 108.1(2) . . ?
CT12 CT1 CT11 108.7(2) . . ?
CT13 CT1 CT11 107.3(2) . . ?
CT12 CT1 Al1 111.68(17) . . ?
CT13 CT1 Al1 112.32(19) . . ?
CT11 CT1 Al1 108.61(19) . . ?
CT1 CT11 HT1A 109.5 . . ?
CT1 CT11 HT1B 109.5 . . ?
HT1A CT11 HT1B 109.5 . . ?
CT1 CT11 HT1C 109.5 . . ?
HT1A CT11 HT1C 109.5 . . ?
HT1B CT11 HT1C 109.5 . . ?
CT1 CT12 HT1D 109.5 . . ?
CT1 CT12 HT1E 109.5 . . ?
HT1D CT12 HT1E 109.5 . . ?
CT1 CT12 HT1F 109.5 . . ?
HT1D CT12 HT1F 109.5 . . ?
HT1E CT12 HT1F 109.5 . . ?
CT1 CT13 HT1G 109.5 . . ?
CT1 CT13 HT1H 109.5 . . ?
HT1G CT13 HT1H 109.5 . . ?
CT1 CT13 HT1I 109.5 . . ?
HT1G CT13 HT1I 109.5 . . ?
HT1H CT13 HT1I 109.5 . . ?
CT21 CT2 CT23 108.2(2) . . ?
CT21 CT2 CT22 107.6(2) . . ?
CT23 CT2 CT22 108.0(2) . . ?
CT21 CT2 Al1 112.66(18) . . ?
CT23 CT2 Al1 113.48(19) . . ?
CT22 CT2 Al1 106.64(18) . . ?
CT2 CT21 HT2A 109.5 . . ?
CT2 CT21 HT2B 109.5 . . ?
HT2A CT21 HT2B 109.5 . . ?
CT2 CT21 HT2C 109.5 . . ?
HT2A CT21 HT2C 109.5 . . ?
HT2B CT21 HT2C 109.5 . . ?
CT2 CT22 HT2D 109.5 . . ?
CT2 CT22 HT2E 109.5 . . ?
HT2D CT22 HT2E 109.5 . . ?
CT2 CT22 HT2F 109.5 . . ?
HT2D CT22 HT2F 109.5 . . ?
HT2E CT22 HT2F 109.5 . . ?
CT2 CT23 HT2G 109.5 . . ?
CT2 CT23 HT2H 109.5 . . ?
HT2G CT23 HT2H 109.5 . . ?
CT2 CT23 HT2I 109.5 . . ?
HT2G CT23 HT2I 109.5 . . ?
HT2H CT23 HT2I 109.5 . . ?
C2 C1 C11 125.8(2) . . ?
C2 C1 Al1 120.51(17) . . ?
C11 C1 Al1 113.39(16) . . ?
C1 C2 C3 134.7(2) . . ?
C1 C2 H2 112.6 . . ?
C3 C2 H2 112.6 . . ?
C31 C3 C2 114.7(2) . . ?
C31 C3 C32 110.4(2) . . ?
C2 C3 C32 110.1(2) . . ?
C31 C3 C33 107.9(2) . . ?
C2 C3 C33 105.3(2) . . ?
C32 C3 C33 108.1(2) . . ?
C3 C31 H31A 109.5 . . ?
C3 C31 H31B 109.5 . . ?
H31A C31 H31B 109.5 . . ?
C3 C31 H31C 109.5 . . ?
H31A C31 H31C 109.5 . . ?
H31B C31 H31C 109.5 . . ?
C3 C32 H32A 109.5 . . ?
C3 C32 H32B 109.5 . . ?
H32A C32 H32B 109.5 . . ?
C3 C32 H32C 109.5 . . ?
H32A C32 H32C 109.5 . . ?
H32B C32 H32C 109.5 . . ?
C3 C33 H33A 109.5 . . ?
C3 C33 H33B 109.5 . . ?
H33A C33 H33B 109.5 . . ?
C3 C33 H33C 109.5 . . ?
H33A C33 H33C 109.5 . . ?
H33B C33 H33C 109.5 . . ?
C12 C11 C13 114.6(2) . . ?
C12 C11 C1 121.5(2) . . ?
C13 C11 C1 123.5(2) . . ?
C13 C12 C11 125.1(2) 2_556 . ?
C13 C12 Br1 117.21(17) 2_556 . ?
C11 C12 Br1 117.64(17) . . ?
C12 C13 C11 120.2(2) 2_556 . ?
C12 C13 H13 119.9 2_556 . ?
C11 C13 H13 119.9 . . ?

loop_
_geom_bond_atom_site_label_1
_geom_bond_atom_site_label_2
_geom_bond_distance
_geom_bond_site_symmetry_2
_geom_bond_publ_flag
Br1 C12 1.917(2) . ?
Br1 Al1 2.7027(8) . ?
Al1 CT2 1.989(3) . ?
Al1 CT1 1.990(3) . ?
Al1 C1 1.993(2) . ?
CT1 CT12 1.528(4) . ?
CT1 CT13 1.533(4) . ?
CT1 CT11 1.541(4) . ?
CT11 HT1A 0.9599 . ?
CT11 HT1B 0.9599 . ?
CT11 HT1C 0.9599 . ?
CT12 HT1D 0.9599 . ?
CT12 HT1E 0.9599 . ?
CT12 HT1F 0.9599 . ?
CT13 HT1G 0.9599 . ?
CT13 HT1H 0.9599 . ?
CT13 HT1I 0.9599 . ?
CT2 CT21 1.527(4) . ?
CT2 CT23 1.529(4) . ?
CT2 CT22 1.536(4) . ?
CT21 HT2A 0.9599 . ?
CT21 HT2B 0.9599 . ?
CT21 HT2C 0.9599 . ?
CT22 HT2D 0.9599 . ?
CT22 HT2E 0.9599 . ?
CT22 HT2F 0.9599 . ?
CT23 HT2G 0.9599 . ?
CT23 HT2H 0.9599 . ?
CT23 HT2I 0.9599 . ?
C1 C2 1.342(3) . ?
C1 C11 1.480(3) . ?
C2 C3 1.533(3) . ?
C2 H2 0.9600 . ?
C3 C31 1.521(4) . ?
C3 C32 1.534(4) . ?
C3 C33 1.542(4) . ?
C31 H31A 0.9599 . ?
C31 H31B 0.9599 . ?
C31 H31C 0.9599 . ?
C32 H32A 0.9599 . ?
C32 H32B 0.9599 . ?
C32 H32C 0.9599 . ?
C33 H33A 0.9599 . ?
C33 H33B 0.9599 . ?
C33 H33C 0.9599 . ?
C11 C12 1.393(3) . ?
C11 C13 1.403(3) . ?
C12 C13 1.378(3) 2_556 ?
C13 C12 1.378(3) 2_556 ?
C13 H13 0.9600 . ?

loop_
_geom_torsion_atom_site_label_1
_geom_torsion_atom_site_label_2
_geom_torsion_atom_site_label_3
_geom_torsion_atom_site_label_4
_geom_torsion
_geom_torsion_site_symmetry_1
_geom_torsion_site_symmetry_2
_geom_torsion_site_symmetry_3
_geom_torsion_site_symmetry_4
_geom_torsion_publ_flag
C12 Br1 Al1 CT2 83.29(11) . . . . ?
C12 Br1 Al1 CT1 -148.63(11) . . . . ?
C12 Br1 Al1 C1 -33.31(10) . . . . ?
CT2 Al1 CT1 CT12 158.37(18) . . . . ?
C1 Al1 CT1 CT12 -41.2(2) . . . . ?
Br1 Al1 CT1 CT12 45.22(19) . . . . ?
CT2 Al1 CT1 CT13 36.8(3) . . . . ?
C1 Al1 CT1 CT13 -162.84(19) . . . . ?
Br1 Al1 CT1 CT13 -76.4(2) . . . . ?
CT2 Al1 CT1 CT11 -81.7(2) . . . . ?
C1 Al1 CT1 CT11 78.7(2) . . . . ?
Br1 Al1 CT1 CT11 165.10(17) . . . . ?
CT1 Al1 CT2 CT21 -178.39(18) . . . . ?
C1 Al1 CT2 CT21 21.4(2) . . . . ?
Br1 Al1 CT2 CT21 -63.69(19) . . . . ?
CT1 Al1 CT2 CT23 -54.9(3) . . . . ?
C1 Al1 CT2 CT23 144.8(2) . . . . ?
Br1 Al1 CT2 CT23 59.8(2) . . . . ?
CT1 Al1 CT2 CT22 63.8(2) . . . . ?
C1 Al1 CT2 CT22 -96.40(19) . . . . ?
Br1 Al1 CT2 CT22 178.51(16) . . . . ?
CT2 Al1 C1 C2 129.7(2) . . . . ?
CT1 Al1 C1 C2 -31.7(2) . . . . ?
Br1 Al1 C1 C2 -132.8(2) . . . . ?
CT2 Al1 C1 C11 -56.3(2) . . . . ?
CT1 Al1 C1 C11 142.28(17) . . . . ?
Br1 Al1 C1 C11 41.21(15) . . . . ?
C11 C1 C2 C3 -9.4(4) . . . . ?
Al1 C1 C2 C3 163.8(2) . . . . ?
C1 C2 C3 C31 -22.2(4) . . . . ?
C1 C2 C3 C32 102.9(3) . . . . ?
C1 C2 C3 C33 -140.7(3) . . . . ?
C2 C1 C11 C12 136.9(3) . . . . ?
Al1 C1 C11 C12 -36.7(3) . . . . ?
C2 C1 C11 C13 -51.0(4) . . . . ?
Al1 C1 C11 C13 135.4(2) . . . . ?
C13 C11 C12 C13 2.7(4) . . . 2_556 ?
C1 C11 C12 C13 175.4(2) . . . 2_556 ?
C13 C11 C12 Br1 -175.50(16) . . . . ?
C1 C11 C12 Br1 -2.8(3) . . . . ?
Al1 Br1 C12 C13 -151.39(18) . . . 2_556 ?
Al1 Br1 C12 C11 26.95(18) . . . . ?
C12 C11 C13 C12 -2.6(4) . . . 2_556 ?
C1 C11 C13 C12 -175.1(2) . . . 2_556 ?
